data_7109669
loop_
_publ_author_name
'Srinu Tothadi'
'Gautam R. Desiraju'

_publ_section_title
;
 Designing ternary cocrystals with hydrogen bonds and halogen bonds
;
_journal_name_full Chem.Commun.
_journal_page_first 7791
_journal_paper_doi 10.1039/c3cc43822h
_journal_volume 49
_journal_year 2013
_chemical_formula_sum 'C9 H9 N2 O5'
_chemical_formula_weight 225.18
_chemical_name_common '4-nitrobenzamide: succinic acid'
_chemical_name_systematic
;
 ?
;
_space_group_IT_number 15
_symmetry_cell_setting monoclinic
_symmetry_space_group_name_Hall '-C 2yc'
_symmetry_space_group_name_H-M 'C 1 2/c 1'
_atom_sites_solution_hydrogens geom
_atom_sites_solution_primary direct
_atom_sites_solution_secondary difmap
_audit_creation_method SHELXL-97
_cell_angle_alpha 90.00
_cell_angle_beta 107.206(7)
_cell_angle_gamma 90.00
_cell_formula_units_Z 8
_cell_length_a 31.134(8)
_cell_length_b 5.1606(13)
_cell_length_c 12.670(3)
_cell_measurement_reflns_used 9260
_cell_measurement_temperature 150(2)
_cell_measurement_theta_max 27.6
_cell_measurement_theta_min 3.2
_cell_volume 1944.6(8)
_computing_cell_refinement
;
CrystalClear-SM Expert 2.0 rc14 (Rigaku, 2009)
;
_computing_data_collection
;
CrystalClear-SM Expert 2.0 rc14 (Rigaku, 2009)
;
_computing_data_reduction
;
CrystalClear-SM Expert 2.0 rc14 (Rigaku, 2009)
;
_computing_structure_refinement 'SHELXL-97 (Sheldrick, 2008)'
_computing_structure_solution 'SHELXL-97 (Sheldrick, 2008)'
_diffrn_ambient_temperature 150(2)
_diffrn_measured_fraction_theta_full 0.998
_diffrn_measured_fraction_theta_max 0.998
_diffrn_measurement_device
;
XtaLABmini: Fixed Chi 2 circle
;
_diffrn_measurement_device_type
;
Rigaku Mercury375R (2x2 bin mode)
;
_diffrn_measurement_method 'profile data from \w-scans'
_diffrn_radiation_monochromator graphite
_diffrn_radiation_source 'fine-focus sealed tube'
_diffrn_radiation_type MoK\a
_diffrn_radiation_wavelength 0.71073
_diffrn_reflns_av_R_equivalents 0.0231
_diffrn_reflns_av_sigmaI/netI 0.0179
_diffrn_reflns_limit_h_max 40
_diffrn_reflns_limit_h_min -40
_diffrn_reflns_limit_k_max 6
_diffrn_reflns_limit_k_min -6
_diffrn_reflns_limit_l_max 16
_diffrn_reflns_limit_l_min -16
_diffrn_reflns_number 9806
_diffrn_reflns_theta_full 27.48
_diffrn_reflns_theta_max 27.48
_diffrn_reflns_theta_min 3.24
_exptl_absorpt_coefficient_mu 0.128
_exptl_absorpt_correction_T_max 0.9873
_exptl_absorpt_correction_T_min 0.9749
_exptl_absorpt_correction_type multi-scan
_exptl_absorpt_process_details 'Jacobson, R. (1998) Private communication'
_exptl_crystal_colour 'colour less'
_exptl_crystal_density_diffrn 1.538
_exptl_crystal_density_method 'not measured'
_exptl_crystal_description block
_exptl_crystal_F_000 936
_exptl_crystal_size_max 0.20
_exptl_crystal_size_mid 0.20
_exptl_crystal_size_min 0.10
_refine_diff_density_max 0.297
_refine_diff_density_min -0.231
_refine_diff_density_rms 0.041
_refine_ls_extinction_method none
_refine_ls_goodness_of_fit_ref 1.074
_refine_ls_hydrogen_treatment mixed
_refine_ls_matrix_type full
_refine_ls_number_parameters 181
_refine_ls_number_reflns 2235
_refine_ls_number_restraints 0
_refine_ls_restrained_S_all 1.074
_refine_ls_R_factor_all 0.0376
_refine_ls_R_factor_gt 0.0336
_refine_ls_shift/su_max 0.001
_refine_ls_shift/su_mean 0.000
_refine_ls_structure_factor_coef Fsqd
_refine_ls_weighting_details 'calc w=1/[\s^2^(Fo^2^)+(0.0431P)^2^+1.3160P] where P=(Fo^2^+2Fc^2^)/3'
_refine_ls_weighting_scheme calc
_refine_ls_wR_factor_gt 0.0863
_refine_ls_wR_factor_ref 0.0891
_reflns_number_gt 2020
_reflns_number_total 2235
_reflns_threshold_expression >2\s(I)
_cod_data_source_file c3cc43822h.txt
_cod_data_source_block datam
_cod_original_sg_symbol_H-M C2/c
_cod_database_code 7109669

loop_
_symmetry_equiv_pos_as_xyz
'x, y, z'
'-x, y, -z+1/2'
'x+1/2, y+1/2, z'
'-x+1/2, y+1/2, -z+1/2'
'-x, -y, -z'
'x, -y, z-1/2'
'-x+1/2, -y+1/2, -z'
'x+1/2, -y+1/2, z-1/2'

loop_
_atom_site_label
_atom_site_type_symbol
_atom_site_fract_x
_atom_site_fract_y
_atom_site_fract_z
_atom_site_U_iso_or_equiv
_atom_site_adp_type
_atom_site_occupancy
_atom_site_symmetry_multiplicity
_atom_site_calc_flag
H4 H 0.3795(5) 0.525(3) 0.8074(11) 0.022(3) Uiso 1 1 d
H5 H 0.3320(5) 0.200(3) 0.8348(12) 0.026(4) Uiso 1 1 d
H7 H 0.3378(5) 0.378(3) 0.4762(11) 0.024(3) Uiso 1 1 d
H6 H 0.2886(5) 0.055(3) 0.5052(12) 0.026(4) Uiso 1 1 d
H3 H 0.4145(5) 0.830(3) 0.7613(13) 0.032(4) Uiso 1 1 d
H9 H 0.4596(5) 1.539(3) 0.4101(12) 0.036(4) Uiso 1 1 d
H8 H 0.4964(5) 1.334(3) 0.4068(13) 0.035(4) Uiso 1 1 d
H2 H 0.4356(5) 0.954(4) 0.6765(13) 0.041(4) Uiso 1 1 d
H1 H 0.4162(6) 0.968(4) 0.4693(15) 0.056(5) Uiso 1 1 d
O3 O 0.39561(3) 0.70707(17) 0.51603(6) 0.0255(2) Uani 1 1 d
O2 O 0.28463(3) -0.18357(17) 0.78711(7) 0.0271(2) Uani 1 1 d
O1 O 0.24717(3) -0.17865(18) 0.61328(7) 0.0311(2) Uani 1 1 d
O4 O 0.42749(3) 1.09784(18) 0.43581(7) 0.0267(2) Uani 1 1 d
C7 C 0.30718(3) 0.1030(2) 0.67291(9) 0.0176(2) Uani 1 1 d
C4 C 0.36324(4) 0.4816(2) 0.63711(8) 0.0172(2) Uani 1 1 d
O5 O 0.47090(4) 1.1784(2) 0.60653(7) 0.0403(3) Uani 1 1 d
N1 N 0.41684(3) 0.8359(2) 0.69353(8) 0.0224(2) Uani 1 1 d
N2 N 0.27741(3) -0.10187(18) 0.69270(8) 0.0200(2) Uani 1 1 d
C6 C 0.33347(4) 0.2381(2) 0.76273(9) 0.0191(2) Uani 1 1 d
C5 C 0.36149(4) 0.4306(2) 0.74425(9) 0.0189(2) Uani 1 1 d
C9 C 0.33633(4) 0.3404(2) 0.54858(9) 0.0207(2) Uani 1 1 d
C3 C 0.39334(4) 0.6852(2) 0.61236(9) 0.0180(2) Uani 1 1 d
C8 C 0.30759(4) 0.1499(2) 0.56555(9) 0.0210(2) Uani 1 1 d
C2 C 0.46017(4) 1.2235(2) 0.50897(9) 0.0219(2) Uani 1 1 d
C1 C 0.48253(4) 1.4241(2) 0.45713(9) 0.0233(3) Uani 1 1 d

loop_
_atom_site_aniso_label
_atom_site_aniso_U_11
_atom_site_aniso_U_22
_atom_site_aniso_U_33
_atom_site_aniso_U_23
_atom_site_aniso_U_13
_atom_site_aniso_U_12
O3 0.0338(5) 0.0262(4) 0.0180(4) -0.0010(3) 0.0099(3) -0.0118(4)
O2 0.0321(5) 0.0243(4) 0.0275(4) 0.0070(4) 0.0126(4) -0.0022(4)
O1 0.0324(5) 0.0332(5) 0.0288(5) -0.0092(4) 0.0105(4) -0.0162(4)
O4 0.0316(5) 0.0277(4) 0.0195(4) 0.0015(3) 0.0057(3) -0.0137(4)
C7 0.0169(5) 0.0152(5) 0.0221(5) 0.0012(4) 0.0079(4) 0.0001(4)
C4 0.0178(5) 0.0164(5) 0.0180(5) 0.0011(4) 0.0060(4) 0.0002(4)
O5 0.0464(6) 0.0476(6) 0.0211(4) 0.0073(4) 0.0011(4) -0.0278(5)
N1 0.0268(5) 0.0231(5) 0.0182(5) -0.0010(4) 0.0079(4) -0.0080(4)
N2 0.0219(5) 0.0167(4) 0.0242(5) -0.0017(4) 0.0113(4) -0.0007(4)
C6 0.0203(5) 0.0222(5) 0.0162(5) 0.0008(4) 0.0077(4) 0.0001(4)
C5 0.0191(5) 0.0206(5) 0.0167(5) -0.0022(4) 0.0049(4) -0.0023(4)
C9 0.0249(6) 0.0224(5) 0.0148(5) 0.0008(4) 0.0061(4) -0.0027(4)
C3 0.0190(5) 0.0174(5) 0.0175(5) 0.0020(4) 0.0054(4) 0.0005(4)
C8 0.0226(5) 0.0215(5) 0.0179(5) -0.0026(4) 0.0045(4) -0.0040(4)
C2 0.0234(5) 0.0214(5) 0.0213(5) 0.0013(4) 0.0071(4) -0.0044(4)
C1 0.0256(6) 0.0237(6) 0.0208(5) 0.0025(5) 0.0073(5) -0.0075(5)

loop_
_atom_type_symbol
_atom_type_description
_atom_type_scat_dispersion_real
_atom_type_scat_dispersion_imag
_atom_type_scat_source
C C 0.0033 0.0016 'International Tables Vol C Tables 4.2.6.8 and 6.1.1.4'
H H 0.0000 0.0000 'International Tables Vol C Tables 4.2.6.8 and 6.1.1.4'
N N 0.0061 0.0033 'International Tables Vol C Tables 4.2.6.8 and 6.1.1.4'
O O 0.0106 0.0060 'International Tables Vol C Tables 4.2.6.8 and 6.1.1.4'

loop_
_geom_angle_atom_site_label_1
_geom_angle_atom_site_label_2
_geom_angle_atom_site_label_3
_geom_angle
_geom_angle_site_symmetry_1
_geom_angle_site_symmetry_3
C2 O4 H1 110.7(11) . .
C6 C7 C8 123.12(10) . .
C6 C7 N2 118.14(10) . .
C8 C7 N2 118.74(10) . .
C9 C4 C5 119.79(10) . .
C9 C4 C3 117.54(9) . .
C5 C4 C3 122.67(10) . .
C3 N1 H3 123.3(10) . .
C3 N1 H2 117.0(10) . .
H3 N1 H2 119.6(14) . .
O1 N2 O2 124.49(10) . .
O1 N2 C7 117.51(9) . .
O2 N2 C7 118.01(9) . .
C7 C6 C5 118.20(10) . .
C7 C6 H5 120.3(9) . .
C5 C6 H5 121.5(9) . .
C6 C5 C4 120.34(10) . .
C6 C5 H4 117.5(8) . .
C4 C5 H4 122.1(8) . .
C8 C9 C4 120.53(10) . .
C8 C9 H7 120.8(9) . .
C4 C9 H7 118.6(9) . .
O3 C3 N1 121.90(10) . .
O3 C3 C4 119.12(10) . .
N1 C3 C4 118.98(10) . .
C7 C8 C9 118.00(10) . .
C7 C8 H6 120.9(9) . .
C9 C8 H6 121.1(9) . .
O5 C2 O4 123.07(11) . .
O5 C2 C1 123.94(10) . .
O4 C2 C1 112.98(9) . .
C2 C1 C1 111.80(12) . 5_686
C2 C1 H9 109.6(9) . .
C1 C1 H9 111.2(10) 5_686 .
C2 C1 H8 107.7(9) . .
C1 C1 H8 110.5(9) 5_686 .
H9 C1 H8 105.8(12) . .

loop_
_geom_bond_atom_site_label_1
_geom_bond_atom_site_label_2
_geom_bond_distance
_geom_bond_site_symmetry_2
O3 C3 1.2484(13) .
O2 N2 1.2248(13) .
O1 N2 1.2229(13) .
O4 C2 1.3256(14) .
O4 H1 0.92(2) .
C7 C6 1.3785(15) .
C7 C8 1.3854(15) .
C7 N2 1.4754(14) .
C4 C9 1.3910(15) .
C4 C5 1.3994(15) .
C4 C3 1.5017(15) .
O5 C2 1.2039(14) .
N1 C3 1.3236(14) .
N1 H3 0.884(16) .
N1 H2 0.914(18) .
C6 C5 1.3871(16) .
C6 H5 0.949(14) .
C5 H4 0.961(14) .
C9 C8 1.3882(16) .
C9 H7 0.952(14) .
C8 H6 0.953(14) .
C2 C1 1.5026(15) .
C1 C1 1.509(2) 5_686
C1 H9 0.984(16) .
C1 H8 0.986(16) .

loop_
_geom_torsion_atom_site_label_1
_geom_torsion_atom_site_label_2
_geom_torsion_atom_site_label_3
_geom_torsion_atom_site_label_4
_geom_torsion
_geom_torsion_site_symmetry_4
C6 C7 N2 O1 163.51(10) .
C8 C7 N2 O1 -16.75(15) .
C6 C7 N2 O2 -16.57(15) .
C8 C7 N2 O2 163.18(10) .
C8 C7 C6 C5 0.22(17) .
N2 C7 C6 C5 179.95(10) .
C7 C6 C5 C4 -0.99(16) .
C9 C4 C5 C6 0.75(17) .
C3 C4 C5 C6 -179.23(10) .
C5 C4 C9 C8 0.27(17) .
C3 C4 C9 C8 -179.74(10) .
C9 C4 C3 O3 -5.23(16) .
C5 C4 C3 O3 174.76(10) .
C9 C4 C3 N1 175.02(10) .
C5 C4 C3 N1 -4.99(16) .
C6 C7 C8 C9 0.78(17) .
N2 C7 C8 C9 -178.96(10) .
C4 C9 C8 C7 -1.01(17) .
O5 C2 C1 C1 -4.5(2) 5_686
O4 C2 C1 C1 176.27(13) 5_686
